data_9014504
loop_
_publ_author_name
'Chiari, G.'
'Ferraris, G.'

_publ_section_title
;
 The crystal structure of calcium dihydrogen arsenate, Ca(H2AsO4)2
;
_journal_name_full 'Atti della Accademia delle Scienze di Torino, Classe di Scienze Fisiche, Matematiche e Naturali'
_journal_page_first 725
_journal_page_last 743
_journal_volume 105
_journal_year 1971
_chemical_compound_source Synthetic
_chemical_formula_sum 'As2 Ca H4 O8'
_chemical_name_mineral Svenekite
_space_group_IT_number 2
_symmetry_space_group_name_Hall '-P 1'
_symmetry_space_group_name_H-M 'P -1'
_cell_angle_alpha 92.583
_cell_angle_beta 109.867
_cell_angle_gamma 109.983
_cell_formula_units_Z 2
_cell_length_a 8.558
_cell_length_b 7.697
_cell_length_c 5.721
_cell_volume 327.494
_database_code_amcsd 0018339
_exptl_crystal_density_diffrn 3.265
_cod_original_formula_sum 'Ca As2 O8 H4'
_cod_database_code 9014504

loop_
_space_group_symop_operation_xyz
x,y,z
-x,-y,-z

loop_
_atom_site_aniso_label
_atom_site_aniso_U_11
_atom_site_aniso_U_22
_atom_site_aniso_U_33
_atom_site_aniso_U_12
_atom_site_aniso_U_13
_atom_site_aniso_U_23
Ca1 0.01519 0.01532 0.01051 0.00266 0.00277 0.00215
As1 0.01317 0.01379 0.01253 0.00201 0.00341 0.00227
As2 0.01342 0.01353 0.01341 0.00252 0.00329 0.00164
O1 0.01317 0.01671 0.01392 0.00177 0.00265 0.00265
O-H2 0.02721 0.02506 0.01823 0.00531 0.00734 0.00164
O-H3 0.01595 0.02850 0.00886 0.00456 0.00050 -0.00063
O4 0.01887 0.02101 0.01266 0.00378 0.00239 0.00429
O-H5 0.02126 0.01076 0.01228 0.00201 -0.00012 0.00189
O6 0.02533 0.01925 0.01494 0.00695 0.00644 0.00215
O-H7 0.02241 0.01950 0.01924 0.00378 0.00353 0.00570
O8 0.01379 0.02101 0.01988 0.00011 0.00329 -0.00063

loop_
_atom_site_label
_atom_site_fract_x
_atom_site_fract_y
_atom_site_fract_z
_atom_site_attached_hydrogens
_atom_site_type_symbol
Ca1 0.08155 0.18633 0.31161 0 Ca
As1 0.34162 0.23977 -0.01531 0 As
As2 0.18696 0.76630 0.33088 0 As
O1 0.17430 0.06120 0.00290 0 O
O-H2 0.37810 0.40130 0.23550 1 O
O-H3 0.53190 0.20800 0.07590 1 O
O4 0.30970 0.32410 -0.28160 0 O
O-H5 0.04730 0.67160 0.03310 1 O
O6 0.12520 0.90620 0.47670 0 O
O-H7 0.17130 0.56710 0.46790 1 O
O8 0.39650 0.86070 0.33660 0 O

loop_
_cod_changelog_entry_id
_cod_changelog_entry_author
_cod_changelog_entry_date
_cod_changelog_entry_text
1
;cod-tools version 3.8.0
Id: cif_guess_AMCSD_atom_types 9574 2023-05-10 09:00:05Z saulius
;
2023-05-10T18:55:13+03:00
;Derived atom types
from atom names that follow the AMCSD naming convention
(Wat == water, O-H == hydroxyl).
;

loop_
_cod_related_entry_id
_cod_related_entry_database
_cod_related_entry_code
1 AMCSD 0018339
